data_4128241
loop_
_publ_author_name
'Ma, Xiaozhou'
'Suturina, Elizaveta A.'
'Rouzi\`eres, Mathieu'
'Platunov, Mikhail'
'Wilhelm, Fabrice'
'Rogalev, Andrei'
'Cl\'erac, Rodolphe'
'Dechambenoit, Pierre'

_publ_section_title
;
 Using Redox-Active \p Bridging Ligand as a Control Switch of
 Intramolecular Magnetic Interactions.
;
_journal_issue 19
_journal_name_full 'Journal of the American Chemical Society'
_journal_page_first 7721
_journal_page_last 7725
_journal_paper_doi 10.1021/jacs.9b03044
_journal_volume 141
_journal_year 2019
_chemical_formula_moiety 'C54 H34 N12 Ni2, 2(F6 P), C4 H10 O'
_chemical_formula_sum 'C58 H44 F12 N12 Ni2 O P2'
_chemical_formula_weight 1332.41
_space_group_crystal_system monoclinic
_space_group_IT_number 14
_space_group_name_Hall '-P 2ybc'
_space_group_name_H-M_alt 'P 1 21/c 1'
_symmetry_space_group_name_Hall '-P 2ybc'
_symmetry_space_group_name_H-M 'P 1 21/c 1'
_atom_sites_solution_hydrogens geom
_audit_creation_method SHELXL-2014/7
_cell_angle_alpha 90
_cell_angle_beta 98.903(3)
_cell_angle_gamma 90
_cell_formula_units_Z 2
_cell_length_a 8.9028(6)
_cell_length_b 20.1557(12)
_cell_length_c 15.2276(11)
_cell_measurement_reflns_used 4321
_cell_measurement_temperature 120(2)
_cell_measurement_theta_max 25.27
_cell_measurement_theta_min 2.52
_cell_volume 2699.6(3)
_computing_cell_refinement 'Bruker SAINT'
_computing_data_collection 'Bruker APEX2'
_computing_data_reduction 'Bruker SAINT'
_computing_structure_refinement 'SHELXL-2014/7 (Sheldrick, 2014)'
_computing_structure_solution Superflip
_diffrn_ambient_temperature 120(2)
_diffrn_measured_fraction_theta_full 1.000
_diffrn_measured_fraction_theta_max 0.995
_diffrn_measurement_device_type 'Bruker APEX-II Quasar'
_diffrn_measurement_method 'phi and omega scans'
_diffrn_radiation_type MoK\a
_diffrn_radiation_wavelength 0.71073
_diffrn_reflns_av_R_equivalents 0.1089
_diffrn_reflns_av_unetI/netI 0.0688
_diffrn_reflns_Laue_measured_fraction_full 1.000
_diffrn_reflns_Laue_measured_fraction_max 0.995
_diffrn_reflns_limit_h_max 10
_diffrn_reflns_limit_h_min -10
_diffrn_reflns_limit_k_max 24
_diffrn_reflns_limit_k_min -24
_diffrn_reflns_limit_l_max 18
_diffrn_reflns_limit_l_min -18
_diffrn_reflns_number 47326
_diffrn_reflns_point_group_measured_fraction_full 1.000
_diffrn_reflns_point_group_measured_fraction_max 0.995
_diffrn_reflns_theta_full 25.242
_diffrn_reflns_theta_max 25.446
_diffrn_reflns_theta_min 2.021
_diffrn_source 'Incoatec microfocus sealed tube'
_exptl_absorpt_coefficient_mu 0.855
_exptl_absorpt_correction_T_max 0.7452
_exptl_absorpt_correction_T_min 0.6172
_exptl_absorpt_correction_type multi-scan
_exptl_absorpt_process_details SADABS
_exptl_crystal_colour black
_exptl_crystal_density_diffrn 1.639
_exptl_crystal_density_meas ?
_exptl_crystal_description needle
_exptl_crystal_F_000 1356
_exptl_crystal_size_max 0.180
_exptl_crystal_size_mid 0.030
_exptl_crystal_size_min 0.010
_refine_diff_density_max 0.818
_refine_diff_density_min -0.454
_refine_diff_density_rms 0.099
_refine_ls_extinction_method none
_refine_ls_goodness_of_fit_ref 1.090
_refine_ls_hydrogen_treatment riding
_refine_ls_matrix_type full
_refine_ls_number_parameters 370
_refine_ls_number_reflns 4976
_refine_ls_number_restraints 0
_refine_ls_restrained_S_all 1.090
_refine_ls_R_factor_all 0.0967
_refine_ls_R_factor_gt 0.0653
_refine_ls_shift/su_max 0.000
_refine_ls_shift/su_mean 0.000
_refine_ls_structure_factor_coef Fsqd
_refine_ls_weighting_details 'w=1/[\s^2^(Fo^2^)+(0.0754P)^2^+4.0228P] where P=(Fo^2^+2Fc^2^)/3'
_refine_ls_weighting_scheme calc
_refine_ls_wR_factor_gt 0.1507
_refine_ls_wR_factor_ref 0.1629
_reflns_Friedel_coverage 0.000
_reflns_number_gt 3656
_reflns_number_total 4976
_reflns_threshold_expression 'I > 2\s(I)'
_cod_data_source_file ja9b03044_si_004.cif
_cod_data_source_block compound_3
_cod_depositor_comments
;
The following automatic conversions were performed:

'_exptl_crystal_density_meas' value 'not measured' was changed to '?'
- the value is perceived as not measured.

Automatic conversion script
Id: cif_fix_values 4973 2017-02-22 13:04:09Z antanas 
;
_cod_database_code 4128241
_shelx_shelxl_version_number 2014/7
_shelx_space_group_comment
;
The symmetry employed for this shelxl refinement is uniquely defined
by the following loop, which should always be used as a source of
symmetry information in preference to the above space-group names.
They are only intended as comments.
;
_shelx_estimated_absorpt_t_min 0.861
_shelx_estimated_absorpt_t_max 0.992

loop_
_space_group_symop_operation_xyz
'x, y, z'
'-x, y+1/2, -z+1/2'
'-x, -y, -z'
'x, -y-1/2, z-1/2'

loop_
_atom_site_label
_atom_site_type_symbol
_atom_site_fract_x
_atom_site_fract_y
_atom_site_fract_z
_atom_site_U_iso_or_equiv
_atom_site_adp_type
_atom_site_occupancy
_atom_site_site_symmetry_order
_atom_site_calc_flag
_atom_site_refinement_flags_posn
_atom_site_refinement_flags_adp
Ni1 Ni 0.03233(7) 0.14650(3) 0.60378(4) 0.0207(2) Uani 1 1 d . .
P1 P -0.52224(18) 0.64310(7) 0.33378(10) 0.0408(4) Uani 1 1 d . .
F1 F -0.3725(4) 0.66407(15) 0.3996(2) 0.0570(10) Uani 1 1 d . .
F4 F -0.6693(4) 0.62011(18) 0.2648(2) 0.0582(9) Uani 1 1 d . .
F3 F -0.4348(5) 0.5824(2) 0.3007(3) 0.0842(14) Uani 1 1 d . .
F5 F -0.5776(5) 0.59814(17) 0.4079(2) 0.0737(12) Uani 1 1 d . .
F6 F -0.6150(4) 0.70431(16) 0.3620(3) 0.0650(11) Uani 1 1 d . .
C14 C -0.2246(6) 0.2432(3) 0.3692(3) 0.0414(14) Uani 1 1 d . .
H14 H -0.2663 0.2315 0.3115 0.050 Uiso 1 1 calc R U
F2 F -0.4698(4) 0.6888(2) 0.2587(3) 0.0781(12) Uani 1 1 d . .
C17 C -0.0905(6) 0.2748(2) 0.5371(3) 0.0279(11) Uani 1 1 d . .
N5 N 0.0522(4) 0.23268(17) 0.6692(2) 0.0205(8) Uani 1 1 d . .
C27 C 0.2040(6) 0.0587(2) 0.7539(4) 0.0351(12) Uani 1 1 d . .
H27 H 0.1791 0.0234 0.7151 0.042 Uiso 1 1 calc R U
N1 N 0.2445(4) 0.14104(17) 0.5344(2) 0.0209(8) Uani 1 1 d . .
N6 N 0.1550(4) 0.11970(18) 0.7289(2) 0.0234(9) Uani 1 1 d . .
C25 C 0.3277(7) 0.0989(3) 0.8930(4) 0.0500(16) Uani 1 1 d . .
H25 H 0.3868 0.0918 0.9481 0.060 Uiso 1 1 calc R U
C13 C -0.1454(6) 0.1973(3) 0.4258(3) 0.0335(12) Uani 1 1 d . .
H13 H -0.1373 0.1542 0.4054 0.040 Uiso 1 1 calc R U
C9 C -0.3477(5) 0.0013(2) 0.6052(3) 0.0197(10) Uani 1 1 d . .
N3 N -0.1975(4) 0.10438(17) 0.6341(2) 0.0217(8) Uani 1 1 d . .
N2 N 0.0129(4) 0.06243(19) 0.5437(3) 0.0292(10) Uani 1 1 d . .
C21 C 0.1485(6) 0.2958(2) 0.7971(3) 0.0319(12) Uani 1 1 d . .
H21 H 0.2045 0.2980 0.8539 0.038 Uiso 1 1 calc R U
N4 N -0.0799(4) 0.21199(18) 0.5081(2) 0.0237(9) Uani 1 1 d . .
C4 C 0.3591(5) 0.0637(2) 0.4374(3) 0.0194(10) Uani 1 1 d . .
C18 C -0.0115(6) 0.2874(2) 0.6283(3) 0.0266(11) Uani 1 1 d . .
C6 C 0.1189(5) 0.0405(2) 0.4937(3) 0.0229(10) Uani 1 1 d . .
C11 C -0.4328(6) 0.0912(2) 0.6887(3) 0.0280(11) Uani 1 1 d . .
H11 H -0.5039 0.1094 0.7205 0.034 Uiso 1 1 calc R U
C2 C 0.4777(5) 0.1675(2) 0.4837(3) 0.0257(11) Uani 1 1 d . .
H2 H 0.5566 0.1977 0.4832 0.031 Uiso 1 1 calc R U
C1 C 0.3610(5) 0.1817(2) 0.5321(3) 0.0220(10) Uani 1 1 d . .
H1 H 0.3648 0.2212 0.5639 0.026 Uiso 1 1 calc R U
C12 C -0.3043(6) 0.1273(2) 0.6763(3) 0.0252(11) Uani 1 1 d . .
H12 H -0.2937 0.1701 0.6993 0.030 Uiso 1 1 calc R U
C19 C -0.0014(6) 0.3485(2) 0.6715(4) 0.0376(13) Uani 1 1 d . .
H19 H -0.0490 0.3858 0.6440 0.045 Uiso 1 1 calc R U
C8 C -0.2197(5) 0.0412(2) 0.5980(3) 0.0195(10) Uani 1 1 d . .
C22 C 0.1306(5) 0.2360(2) 0.7515(3) 0.0239(10) Uani 1 1 d . .
C7 C -0.1068(5) 0.0202(2) 0.5489(3) 0.0231(10) Uani 1 1 d . .
C3 C 0.4771(5) 0.1092(2) 0.4368(3) 0.0239(10) Uani 1 1 d . .
H3 H 0.5553 0.1001 0.4046 0.029 Uiso 1 1 calc R U
C10 C -0.4538(5) 0.0284(2) 0.6537(3) 0.0227(10) Uani 1 1 d . .
H10 H -0.5388 0.0039 0.6623 0.027 Uiso 1 1 calc R U
C20 C 0.0807(6) 0.3526(3) 0.7560(3) 0.0382(13) Uani 1 1 d . .
H20 H 0.0909 0.3931 0.7855 0.046 Uiso 1 1 calc R U
C5 C 0.2444(5) 0.0824(2) 0.4882(3) 0.0188(9) Uani 1 1 d . .
C23 C 0.1912(6) 0.1712(2) 0.7860(3) 0.0277(11) Uani 1 1 d . .
C16 C -0.1716(7) 0.3227(3) 0.4843(4) 0.0488(15) Uani 1 1 d . .
H16 H -0.1794 0.3656 0.5058 0.059 Uiso 1 1 calc R U
C26 C 0.2912(7) 0.0468(3) 0.8365(4) 0.0475(15) Uani 1 1 d . .
H26 H 0.3240 0.0041 0.8529 0.057 Uiso 1 1 calc R U
C24 C 0.2780(7) 0.1616(3) 0.8692(4) 0.0440(14) Uani 1 1 d . .
H24 H 0.3017 0.1971 0.9078 0.053 Uiso 1 1 calc R U
C15 C -0.2405(7) 0.3062(3) 0.3997(4) 0.0487(15) Uani 1 1 d . .
H15 H -0.2970 0.3375 0.3639 0.058 Uiso 1 1 calc R U

loop_
_atom_site_aniso_label
_atom_site_aniso_U_11
_atom_site_aniso_U_22
_atom_site_aniso_U_33
_atom_site_aniso_U_23
_atom_site_aniso_U_13
_atom_site_aniso_U_12
Ni1 0.0277(4) 0.0173(3) 0.0166(3) -0.0041(2) 0.0018(2) -0.0021(3)
P1 0.0495(10) 0.0311(7) 0.0390(8) -0.0027(6) -0.0013(7) 0.0015(7)
F1 0.073(2) 0.0358(18) 0.053(2) -0.0088(15) -0.0191(18) -0.0034(17)
F4 0.051(2) 0.063(2) 0.055(2) 0.0036(18) -0.0091(17) -0.0087(18)
F3 0.073(3) 0.081(3) 0.091(3) -0.052(2) -0.014(2) 0.019(2)
F5 0.129(4) 0.049(2) 0.037(2) -0.0005(17) -0.004(2) -0.035(2)
F6 0.064(2) 0.040(2) 0.094(3) -0.0090(19) 0.023(2) 0.0004(18)
C14 0.042(3) 0.060(4) 0.019(3) 0.005(3) -0.005(2) -0.010(3)
F2 0.058(2) 0.104(3) 0.071(3) 0.029(2) 0.005(2) -0.018(2)
C17 0.033(3) 0.030(3) 0.021(3) 0.003(2) 0.003(2) 0.002(2)
N5 0.024(2) 0.0196(19) 0.016(2) -0.0024(15) 0.0001(16) 0.0012(16)
C27 0.040(3) 0.029(3) 0.038(3) 0.006(2) 0.009(3) 0.009(2)
N1 0.028(2) 0.0189(19) 0.0133(19) -0.0018(15) -0.0030(16) -0.0005(17)
N6 0.025(2) 0.023(2) 0.022(2) 0.0030(16) 0.0064(17) 0.0032(17)
C25 0.063(4) 0.059(4) 0.024(3) 0.007(3) -0.005(3) 0.022(3)
C13 0.041(3) 0.037(3) 0.022(3) -0.005(2) 0.002(2) -0.011(2)
C9 0.021(2) 0.025(2) 0.012(2) 0.0069(17) -0.0009(18) 0.0022(19)
N3 0.031(2) 0.0189(19) 0.0146(19) -0.0029(15) 0.0002(17) 0.0013(17)
N2 0.031(2) 0.026(2) 0.035(2) -0.0148(18) 0.0183(19) -0.0140(18)
C21 0.038(3) 0.036(3) 0.020(3) -0.007(2) -0.004(2) -0.004(2)
N4 0.025(2) 0.027(2) 0.017(2) -0.0026(16) -0.0005(17) -0.0009(17)
C4 0.021(2) 0.025(2) 0.011(2) 0.0030(17) -0.0037(18) -0.002(2)
C18 0.037(3) 0.022(2) 0.018(2) 0.0003(19) -0.002(2) 0.002(2)
C6 0.027(3) 0.019(2) 0.024(3) -0.0033(18) 0.007(2) -0.004(2)
C11 0.028(3) 0.035(3) 0.021(3) 0.002(2) 0.004(2) 0.008(2)
C2 0.024(3) 0.028(2) 0.022(3) 0.0045(19) -0.004(2) -0.007(2)
C1 0.026(3) 0.018(2) 0.020(2) 0.0005(18) -0.005(2) -0.007(2)
C12 0.039(3) 0.023(2) 0.012(2) -0.0016(18) 0.000(2) 0.004(2)
C19 0.053(4) 0.024(3) 0.034(3) -0.001(2) -0.002(3) 0.011(2)
C8 0.025(3) 0.021(2) 0.012(2) 0.0011(17) -0.0010(18) 0.0003(19)
C22 0.027(3) 0.027(2) 0.016(2) -0.0077(19) 0.001(2) -0.002(2)
C7 0.027(3) 0.021(2) 0.021(2) -0.0020(18) 0.004(2) -0.003(2)
C3 0.023(3) 0.032(3) 0.016(2) 0.0069(19) 0.0004(19) 0.001(2)
C10 0.022(3) 0.028(2) 0.017(2) 0.0038(19) 0.0013(19) 0.000(2)
C20 0.056(4) 0.028(3) 0.028(3) -0.012(2) -0.002(3) -0.001(3)
C5 0.022(2) 0.020(2) 0.013(2) -0.0011(17) -0.0021(18) -0.0007(19)
C23 0.031(3) 0.031(3) 0.018(3) 0.000(2) -0.003(2) 0.005(2)
C16 0.068(4) 0.044(3) 0.031(3) 0.006(3) -0.006(3) 0.014(3)
C26 0.061(4) 0.039(3) 0.044(4) 0.017(3) 0.011(3) 0.021(3)
C24 0.051(4) 0.050(4) 0.026(3) -0.002(2) -0.008(3) 0.014(3)
C15 0.065(4) 0.055(4) 0.022(3) 0.012(3) -0.006(3) 0.007(3)

loop_
_atom_type_symbol
_atom_type_description
_atom_type_scat_dispersion_real
_atom_type_scat_dispersion_imag
_atom_type_scat_source
C C 0.0033 0.0016 'International Tables Vol C Tables 4.2.6.8 and 6.1.1.4'
H H 0.0000 0.0000 'International Tables Vol C Tables 4.2.6.8 and 6.1.1.4'
N N 0.0061 0.0033 'International Tables Vol C Tables 4.2.6.8 and 6.1.1.4'
Ni Ni 0.3393 1.1124 'International Tables Vol C Tables 4.2.6.8 and 6.1.1.4'
P P 0.1023 0.0942 'International Tables Vol C Tables 4.2.6.8 and 6.1.1.4'
F F 0.0171 0.0103 'International Tables Vol C Tables 4.2.6.8 and 6.1.1.4'
O O 0.0106 0.0060 'International Tables Vol C Tables 4.2.6.8 and 6.1.1.4'

loop_
_geom_angle_atom_site_label_1
_geom_angle_atom_site_label_2
_geom_angle_atom_site_label_3
_geom_angle
_geom_angle_site_symmetry_1
_geom_angle_site_symmetry_3
N2 Ni1 N5 178.52(16) . .
N2 Ni1 N4 103.07(16) . .
N5 Ni1 N4 78.17(14) . .
N2 Ni1 N6 101.52(17) . .
N5 Ni1 N6 77.25(14) . .
N4 Ni1 N6 155.42(14) . .
N2 Ni1 N1 76.08(14) . .
N5 Ni1 N1 104.74(14) . .
N4 Ni1 N1 92.76(13) . .
N6 Ni1 N1 93.16(13) . .
N2 Ni1 N3 75.84(14) . .
N5 Ni1 N3 103.37(14) . .
N4 Ni1 N3 91.61(14) . .
N6 Ni1 N3 94.32(13) . .
N1 Ni1 N3 151.85(12) . .
F3 P1 F6 177.0(2) . .
F3 P1 F5 90.4(3) . .
F6 P1 F5 91.1(2) . .
F3 P1 F2 90.3(3) . .
F6 P1 F2 88.1(2) . .
F5 P1 F2 178.9(3) . .
F3 P1 F1 90.0(2) . .
F6 P1 F1 92.5(2) . .
F5 P1 F1 91.5(2) . .
F2 P1 F1 89.4(2) . .
F3 P1 F4 87.7(2) . .
F6 P1 F4 89.8(2) . .
F5 P1 F4 89.4(2) . .
F2 P1 F4 89.9(2) . .
F1 P1 F4 177.6(2) . .
C15 C14 C13 118.7(5) . .
C15 C14 H14 120.7 . .
C13 C14 H14 120.7 . .
N4 C17 C16 121.5(5) . .
N4 C17 C18 114.9(4) . .
C16 C17 C18 123.6(5) . .
C22 N5 C18 120.8(4) . .
C22 N5 Ni1 120.3(3) . .
C18 N5 Ni1 118.9(3) . .
N6 C27 C26 121.7(5) . .
N6 C27 H27 119.1 . .
C26 C27 H27 119.1 . .
C1 N1 C5 117.1(4) . .
C1 N1 Ni1 133.0(3) . .
C5 N1 Ni1 109.8(3) . .
C27 N6 C23 118.9(4) . .
C27 N6 Ni1 126.2(3) . .
C23 N6 Ni1 114.8(3) . .
C26 C25 C24 120.5(5) . .
C26 C25 H25 119.7 . .
C24 C25 H25 119.7 . .
N4 C13 C14 123.1(5) . .
N4 C13 H13 118.5 . .
C14 C13 H13 118.5 . .
C10 C9 C8 115.9(4) . .
C10 C9 C4 125.5(4) . 3_556
C8 C9 C4 118.6(4) . 3_556
C12 N3 C8 116.5(4) . .
C12 N3 Ni1 134.1(3) . .
C8 N3 Ni1 109.4(3) . .
C6 N2 C7 116.0(4) . .
C6 N2 Ni1 121.9(3) . .
C7 N2 Ni1 122.1(3) . .
C22 C21 C20 118.7(4) . .
C22 C21 H21 120.7 . .
C20 C21 H21 120.7 . .
C13 N4 C17 118.3(4) . .
C13 N4 Ni1 127.3(3) . .
C17 N4 Ni1 114.4(3) . .
C3 C4 C5 115.6(4) . .
C3 C4 C9 126.0(4) . 3_556
C5 C4 C9 118.3(4) . 3_556
N5 C18 C19 120.9(4) . .
N5 C18 C17 113.4(4) . .
C19 C18 C17 125.7(4) . .
N2 C6 C7 122.3(4) . 3_556
N2 C6 C5 117.3(4) . .
C7 C6 C5 120.4(4) 3_556 .
C10 C11 C12 119.6(4) . .
C10 C11 H11 120.2 . .
C12 C11 H11 120.2 . .
C3 C2 C1 120.4(4) . .
C3 C2 H2 119.8 . .
C1 C2 H2 119.8 . .
N1 C1 C2 122.6(4) . .
N1 C1 H1 118.7 . .
C2 C1 H1 118.7 . .
N3 C12 C11 123.7(4) . .
N3 C12 H12 118.1 . .
C11 C12 H12 118.1 . .
C20 C19 C18 118.6(5) . .
C20 C19 H19 120.7 . .
C18 C19 H19 120.7 . .
N3 C8 C7 114.6(4) . .
N3 C8 C9 124.0(4) . .
C7 C8 C9 121.3(4) . .
N5 C22 C21 121.0(4) . .
N5 C22 C23 113.4(4) . .
C21 C22 C23 125.6(4) . .
N2 C7 C6 121.7(4) . 3_556
N2 C7 C8 117.9(4) . .
C6 C7 C8 120.4(4) 3_556 .
C2 C3 C4 120.1(4) . .
C2 C3 H3 120.0 . .
C4 C3 H3 120.0 . .
C11 C10 C9 120.2(4) . .
C11 C10 H10 119.9 . .
C9 C10 H10 119.9 . .
C19 C20 C21 119.9(5) . .
C19 C20 H20 120.1 . .
C21 C20 H20 120.1 . .
N1 C5 C6 114.9(4) . .
N1 C5 C4 124.2(4) . .
C6 C5 C4 120.9(4) . .
N6 C23 C24 121.4(4) . .
N6 C23 C22 114.1(4) . .
C24 C23 C22 124.5(4) . .
C15 C16 C17 119.3(6) . .
C15 C16 H16 120.4 . .
C17 C16 H16 120.4 . .
C25 C26 C27 118.8(5) . .
C25 C26 H26 120.6 . .
C27 C26 H26 120.6 . .
C25 C24 C23 118.7(5) . .
C25 C24 H24 120.7 . .
C23 C24 H24 120.7 . .
C14 C15 C16 119.2(5) . .
C14 C15 H15 120.4 . .
C16 C15 H15 120.4 . .

loop_
_geom_bond_atom_site_label_1
_geom_bond_atom_site_label_2
_geom_bond_distance
_geom_bond_site_symmetry_2
Ni1 N2 1.921(4) .
Ni1 N5 1.997(3) .
Ni1 N4 2.100(4) .
Ni1 N6 2.114(4) .
Ni1 N1 2.305(4) .
Ni1 N3 2.326(4) .
P1 F3 1.573(4) .
P1 F6 1.580(4) .
P1 F5 1.584(4) .
P1 F2 1.593(4) .
P1 F1 1.596(4) .
P1 F4 1.614(4) .
C14 C15 1.366(8) .
C14 C13 1.381(7) .
C14 H14 0.9300 .
C17 N4 1.348(6) .
C17 C16 1.386(7) .
C17 C18 1.479(7) .
N5 C22 1.338(6) .
N5 C18 1.348(6) .
C27 N6 1.340(6) .
C27 C26 1.393(8) .
C27 H27 0.9300 .
N1 C1 1.326(6) .
N1 C5 1.375(5) .
N6 C23 1.361(6) .
C25 C26 1.364(8) .
C25 C24 1.370(8) .
C25 H25 0.9300 .
C13 N4 1.332(6) .
C13 H13 0.9300 .
C9 C10 1.397(6) .
C9 C8 1.413(6) .
C9 C4 1.459(6) 3_556
N3 C12 1.312(6) .
N3 C8 1.388(5) .
N2 C6 1.373(6) .
N2 C7 1.376(6) .
C21 C22 1.388(6) .
C21 C20 1.396(7) .
C21 H21 0.9300 .
C4 C3 1.397(6) .
C4 C5 1.424(6) .
C4 C9 1.458(6) 3_556
C18 C19 1.392(6) .
C6 C7 1.382(6) 3_556
C6 C5 1.413(6) .
C11 C10 1.374(6) .
C11 C12 1.393(7) .
C11 H11 0.9300 .
C2 C3 1.375(6) .
C2 C1 1.393(7) .
C2 H2 0.9300 .
C1 H1 0.9300 .
C12 H12 0.9300 .
C19 C20 1.381(8) .
C19 H19 0.9300 .
C8 C7 1.408(6) .
C22 C23 1.479(7) .
C7 C6 1.382(6) 3_556
C3 H3 0.9300 .
C10 H10 0.9300 .
C20 H20 0.9300 .
C23 C24 1.391(7) .
C16 C15 1.379(8) .
C16 H16 0.9300 .
C26 H26 0.9300 .
C24 H24 0.9300 .
C15 H15 0.9300 .
